data_7125790
loop_
_publ_author_name
'Zhao, Yachen'
'Wang, Shengyang'
'Yu, Biao'

_publ_section_title
;
 Dimerization of aldosuloses and aldonolactones into branched higher
 carbon sugars.
;
_journal_issue 13
_journal_name_full 'Chemical communications (Cambridge, England)'
_journal_page_first 2020
_journal_page_last 2022
_journal_paper_doi 10.1039/c9cc09093b
_journal_volume 56
_journal_year 2020
_chemical_absolute_configuration unk
_chemical_formula_sum 'C17 H28 O8 Si'
_chemical_formula_weight 388.48
_space_group_crystal_system monoclinic
_space_group_IT_number 4
_space_group_name_Hall 'P 2yb'
_space_group_name_H-M_alt 'P 1 21 1'
_atom_sites_solution_hydrogens geom
_audit_creation_method SHELXL-2013
_audit_update_record
;
2019-01-20 deposited with the CCDC.	2020-01-14 downloaded from the CCDC.
;
_cell_angle_alpha 90
_cell_angle_beta 114.535(2)
_cell_angle_gamma 90
_cell_formula_units_Z 4
_cell_length_a 9.6960(7)
_cell_length_b 21.8766(15)
_cell_length_c 10.7943(7)
_cell_measurement_reflns_used 9923
_cell_measurement_temperature 296(2)
_cell_measurement_theta_max 48.643
_cell_measurement_theta_min 4.979
_cell_volume 2082.9(2)
_computing_cell_refinement 'Bruker SAINT'
_computing_data_collection 'Bruker APEX2'
_computing_data_reduction 'Bruker SAINT'
_computing_molecular_graphics 'Bruker SHELXTL'
_computing_publication_material 'Bruker SHELXTL'
_computing_structure_refinement 'SHELXL-2013 (Sheldrick, 2013)'
_computing_structure_solution 'SHELXS-97 (Sheldrick 2008)'
_diffrn_ambient_temperature 296(2)
_diffrn_measured_fraction_theta_full 0.996
_diffrn_measured_fraction_theta_max 0.996
_diffrn_measurement_device_type 'Bruker APEX-II CCD'
_diffrn_measurement_method '\f and \w scans'
_diffrn_radiation_type MoK\a
_diffrn_radiation_wavelength 0.71073
_diffrn_reflns_av_R_equivalents 0.0685
_diffrn_reflns_av_unetI/netI 0.0499
_diffrn_reflns_Laue_measured_fraction_full 0.996
_diffrn_reflns_Laue_measured_fraction_max 0.996
_diffrn_reflns_limit_h_max 11
_diffrn_reflns_limit_h_min -11
_diffrn_reflns_limit_k_max 26
_diffrn_reflns_limit_k_min -26
_diffrn_reflns_limit_l_max 13
_diffrn_reflns_limit_l_min -13
_diffrn_reflns_number 40290
_diffrn_reflns_point_group_measured_fraction_full 0.996
_diffrn_reflns_point_group_measured_fraction_max 0.996
_diffrn_reflns_theta_full 25.242
_diffrn_reflns_theta_max 25.999
_diffrn_reflns_theta_min 2.788
_exptl_absorpt_coefficient_mu 0.150
_exptl_absorpt_correction_T_max 0.7456
_exptl_absorpt_correction_T_min 0.5518
_exptl_absorpt_correction_type multi-scan
_exptl_absorpt_process_details sadabs
_exptl_crystal_colour colorless
_exptl_crystal_density_diffrn 1.239
_exptl_crystal_description prismatic
_exptl_crystal_F_000 832
_exptl_crystal_size_max 0.200
_exptl_crystal_size_mid 0.110
_exptl_crystal_size_min 0.050
_refine_diff_density_max 0.139
_refine_diff_density_min -0.128
_refine_diff_density_rms 0.027
_refine_ls_abs_structure_details
; 
 Flack x determined using 2622 quotients [(I+)-(I-)]/[(I+)+(I-)] 
 (Parsons and Flack (2004), Acta Cryst. A60, s61). 
;
_refine_ls_abs_structure_Flack 0.22(9)
_refine_ls_extinction_coef 0.017(3)
_refine_ls_extinction_expression Fc^*^=kFc[1+0.001xFc^2^\l^3^/sin(2\q)]^-1/4^
_refine_ls_extinction_method SHELXL
_refine_ls_goodness_of_fit_ref 1.012
_refine_ls_hydrogen_treatment constr
_refine_ls_matrix_type full
_refine_ls_number_parameters 484
_refine_ls_number_reflns 8157
_refine_ls_number_restraints 1
_refine_ls_restrained_S_all 1.012
_refine_ls_R_factor_all 0.0615
_refine_ls_R_factor_gt 0.0452
_refine_ls_shift/su_max 0.000
_refine_ls_shift/su_mean 0.000
_refine_ls_structure_factor_coef Fsqd
_refine_ls_weighting_details 'w=1/[\s^2^(Fo^2^)+(0.0502P)^2^+0.3044P] where P=(Fo^2^+2Fc^2^)/3'
_refine_ls_weighting_scheme calc
_refine_ls_wR_factor_gt 0.1049
_refine_ls_wR_factor_ref 0.1165
_reflns_Friedel_coverage 0.946
_reflns_Friedel_fraction_full 0.997
_reflns_Friedel_fraction_max 0.996
_reflns_number_gt 6457
_reflns_number_total 8157
_reflns_threshold_expression 'I > 2\s(I)'
_cod_data_source_file c9cc09093b2.cif
_cod_data_source_block mo_d8v18938_0m
_cod_depositor_comments 'Adding full bibliography for 7125786--7125790.cif.'
_cod_original_sg_symbol_H-M 'P 21'
_cod_database_code 7125790
_shelx_space_group_comment
; 
The symmetry employed for this shelxl refinement is uniquely defined 
by the following loop, which should always be used as a source of 
symmetry information in preference to the above space-group names. 
They are only intended as comments. 
;
_shelx_estimated_absorpt_t_min 0.971
_shelx_estimated_absorpt_t_max 0.993
_shelxl_version_number 2013-4

loop_
_space_group_symop_operation_xyz
'x, y, z'
'-x, y+1/2, -z'

loop_
_atom_site_label
_atom_site_type_symbol
_atom_site_fract_x
_atom_site_fract_y
_atom_site_fract_z
_atom_site_U_iso_or_equiv
_atom_site_adp_type
_atom_site_occupancy
_atom_site_site_symmetry_order
_atom_site_calc_flag
_atom_site_refinement_flags_posn
_atom_site_refinement_flags_adp
Si1 Si 0.40521(13) 0.35089(6) 0.69226(12) 0.0610(3) Uani 1 1 d . .
O1 O 0.7783(5) 0.3067(2) 1.0577(4) 0.1255(17) Uani 1 1 d . .
O2 O 0.7047(5) 0.4023(3) 1.0678(4) 0.1187(16) Uani 1 1 d . .
O3 O 0.9673(4) 0.46705(19) 1.0241(4) 0.1045(13) Uani 1 1 d . .
O4 O 0.9672(3) 0.37089(13) 0.9439(3) 0.0634(7) Uani 1 1 d . .
O5 O 0.7036(3) 0.30122(11) 0.7544(3) 0.0588(7) Uani 1 1 d . .
O6 O 0.7586(3) 0.32374(13) 0.4897(3) 0.0621(7) Uani 1 1 d . .
O7 O 0.6642(3) 0.40738(12) 0.5438(2) 0.0571(7) Uani 1 1 d . .
O8 O 0.5693(3) 0.38843(11) 0.7403(2) 0.0502(6) Uani 1 1 d . .
C1 C 0.7647(6) 0.3583(3) 1.0186(4) 0.0833(15) Uani 1 1 d . .
C2 C 0.7129(7) 0.4611(4) 1.0115(6) 0.108(2) Uani 1 1 d . .
H2A H 0.7543 0.4913 1.0835 0.129 Uiso 1 1 calc R U
H2B H 0.6127 0.4744 0.9486 0.129 Uiso 1 1 calc R U
C3 C 0.8140(5) 0.4540(2) 0.9387(4) 0.0667(11) Uani 1 1 d . .
H3 H 0.7775 0.4775 0.8538 0.080 Uiso 1 1 calc R U
C4 C 0.8139(4) 0.38567(18) 0.9139(3) 0.0527(9) Uani 1 1 d . .
C5 C 1.0624(5) 0.4165(2) 1.0360(5) 0.0770(13) Uani 1 1 d . .
C6 C 1.1269(7) 0.3931(4) 1.1810(5) 0.126(3) Uani 1 1 d . .
H6A H 1.0455 0.3821 1.2052 0.188 Uiso 1 1 calc R U
H6B H 1.1871 0.4245 1.2414 0.188 Uiso 1 1 calc R U
H6C H 1.1891 0.3579 1.1886 0.188 Uiso 1 1 calc R U
C7 C 1.1839(7) 0.4326(3) 0.9899(7) 0.115(2) Uani 1 1 d . .
H7A H 1.2410 0.3966 0.9908 0.172 Uiso 1 1 calc R U
H7B H 1.2502 0.4626 1.0501 0.172 Uiso 1 1 calc R U
H7C H 1.1382 0.4488 0.8991 0.172 Uiso 1 1 calc R U
C8 C 0.7122(4) 0.36547(16) 0.7676(3) 0.0468(8) Uani 1 1 d . .
C9 C 0.8172(5) 0.27925(18) 0.7121(4) 0.0584(9) Uani 1 1 d . .
H9A H 0.7812 0.2432 0.6554 0.070 Uiso 1 1 calc R U
H9B H 0.9094 0.2688 0.7907 0.070 Uiso 1 1 calc R U
C10 C 0.8459(4) 0.33050(17) 0.6331(3) 0.0505(8) Uani 1 1 d . .
H10 H 0.9542 0.3353 0.6555 0.061 Uiso 1 1 calc R U
C11 C 0.7792(4) 0.38797(17) 0.6685(3) 0.0474(8) Uani 1 1 d . .
H11 H 0.8562 0.4196 0.7097 0.057 Uiso 1 1 calc R U
C12 C 0.6998(4) 0.38266(18) 0.4385(4) 0.0517(9) Uani 1 1 d . .
C13 C 0.8130(5) 0.4218(3) 0.4136(4) 0.0786(14) Uani 1 1 d . .
H13A H 0.7674 0.4604 0.3762 0.118 Uiso 1 1 calc R U
H13B H 0.8443 0.4016 0.3506 0.118 Uiso 1 1 calc R U
H13C H 0.8996 0.4285 0.4980 0.118 Uiso 1 1 calc R U
C14 C 0.5555(5) 0.3756(2) 0.3118(4) 0.0737(12) Uani 1 1 d . .
H14A H 0.4894 0.3475 0.3291 0.111 Uiso 1 1 calc R U
H14B H 0.5787 0.3601 0.2394 0.111 Uiso 1 1 calc R U
H14C H 0.5065 0.4146 0.2861 0.111 Uiso 1 1 calc R U
C15 C 0.4020(6) 0.3051(2) 0.8351(5) 0.0814(14) Uani 1 1 d . .
H15A H 0.4764 0.2732 0.8576 0.122 Uiso 1 1 calc R U
H15B H 0.3033 0.2874 0.8090 0.122 Uiso 1 1 calc R U
H15C H 0.4246 0.3310 0.9129 0.122 Uiso 1 1 calc R U
C16 C 0.2661(6) 0.4138(3) 0.6550(8) 0.110(2) Uani 1 1 d . .
H16A H 0.3077 0.4455 0.7218 0.165 Uiso 1 1 calc R U
H16B H 0.1746 0.3985 0.6578 0.165 Uiso 1 1 calc R U
H16C H 0.2439 0.4301 0.5661 0.165 Uiso 1 1 calc R U
C17 C 0.3648(7) 0.3016(3) 0.5420(5) 0.1026(19) Uani 1 1 d . .
H17A H 0.3837 0.3240 0.4741 0.154 Uiso 1 1 calc R U
H17B H 0.2606 0.2890 0.5053 0.154 Uiso 1 1 calc R U
H17C H 0.4291 0.2662 0.5685 0.154 Uiso 1 1 calc R U
Si2 Si 0.07669(14) 0.61658(6) 0.49044(13) 0.0662(3) Uani 1 1 d . .
O9 O 0.4372(5) 0.5677(2) 0.8722(3) 0.1010(12) Uani 1 1 d . .
O10 O 0.3684(5) 0.66483(19) 0.8632(3) 0.0944(12) Uani 1 1 d . .
O11 O 0.6406(4) 0.7214(2) 0.8235(5) 0.1157(15) Uani 1 1 d . .
O12 O 0.6417(3) 0.62172(16) 0.7602(3) 0.0726(8) Uani 1 1 d . .
O13 O 0.3626(3) 0.55159(11) 0.5731(3) 0.0593(7) Uani 1 1 d . .
O14 O 0.4400(4) 0.54983(13) 0.3206(3) 0.0793(9) Uani 1 1 d . .
O15 O 0.3583(3) 0.64084(13) 0.3473(2) 0.0643(7) Uani 1 1 d . .
O16 O 0.2503(3) 0.64505(12) 0.5380(2) 0.0543(6) Uani 1 1 d . .
C18 C 0.4292(6) 0.6179(3) 0.8254(4) 0.0735(12) Uani 1 1 d . .
C19 C 0.3816(6) 0.7210(3) 0.7983(5) 0.0842(15) Uani 1 1 d . .
H19A H 0.4209 0.7535 0.8649 0.101 Uiso 1 1 calc R U
H19B H 0.2834 0.7334 0.7298 0.101 Uiso 1 1 calc R U
C20 C 0.4895(5) 0.7078(2) 0.7335(4) 0.0652(11) Uani 1 1 d . .
H20 H 0.4594 0.7282 0.6453 0.078 Uiso 1 1 calc R U
C21 C 0.4878(4) 0.63863(19) 0.7206(4) 0.0560(10) Uani 1 1 d . .
C22 C 0.7351(6) 0.6705(3) 0.8432(5) 0.0845(15) Uani 1 1 d . .
C23 C 0.7994(8) 0.6508(4) 0.9922(5) 0.134(3) Uani 1 1 d . .
H23A H 0.7179 0.6452 1.0197 0.201 Uiso 1 1 calc R U
H23B H 0.8672 0.6817 1.0478 0.201 Uiso 1 1 calc R U
H23C H 0.8535 0.6130 1.0028 0.201 Uiso 1 1 calc R U
C24 C 0.8573(8) 0.6852(4) 0.7961(7) 0.126(2) Uani 1 1 d . .
H24A H 0.9165 0.6493 0.8022 0.188 Uiso 1 1 calc R U
H24B H 0.9217 0.7168 0.8527 0.188 Uiso 1 1 calc R U
H24C H 0.8117 0.6991 0.7034 0.188 Uiso 1 1 calc R U
C25 C 0.3879(4) 0.61522(17) 0.5767(3) 0.0487(8) Uani 1 1 d . .
C26 C 0.4780(6) 0.5206(2) 0.5481(5) 0.0712(13) Uani 1 1 d . .
H26A H 0.4398 0.4823 0.5010 0.085 Uiso 1 1 calc R U
H26B H 0.5645 0.5120 0.6331 0.085 Uiso 1 1 calc R U
C27 C 0.5225(5) 0.5627(2) 0.4613(4) 0.0617(10) Uani 1 1 d . .
H27 H 0.6322 0.5623 0.4877 0.074 Uiso 1 1 calc R U
C28 C 0.4664(4) 0.62605(18) 0.4794(3) 0.0511(8) Uani 1 1 d . .
H28 H 0.5485 0.6561 0.5150 0.061 Uiso 1 1 calc R U
C29 C 0.3942(5) 0.60652(19) 0.2537(4) 0.0595(10) Uani 1 1 d . .
C30 C 0.5167(7) 0.6357(3) 0.2229(5) 0.0991(18) Uani 1 1 d . .
H30A H 0.4815 0.6743 0.1787 0.149 Uiso 1 1 calc R U
H30B H 0.5417 0.6094 0.1640 0.149 Uiso 1 1 calc R U
H30C H 0.6050 0.6420 0.3062 0.149 Uiso 1 1 calc R U
C31 C 0.2520(6) 0.5972(3) 0.1255(5) 0.0990(19) Uani 1 1 d . .
H31A H 0.1786 0.5755 0.1468 0.148 Uiso 1 1 calc R U
H31B H 0.2755 0.5740 0.0612 0.148 Uiso 1 1 calc R U
H31C H 0.2113 0.6362 0.0868 0.148 Uiso 1 1 calc R U
C32 C 0.0585(6) 0.5737(3) 0.6307(6) 0.0926(16) Uani 1 1 d . .
H32A H 0.1199 0.5376 0.6499 0.139 Uiso 1 1 calc R U
H32B H -0.0456 0.5624 0.6043 0.139 Uiso 1 1 calc R U
H32C H 0.0917 0.5990 0.7106 0.139 Uiso 1 1 calc R U
C33 C -0.0375(6) 0.6876(3) 0.4520(8) 0.112(2) Uani 1 1 d . .
H33A H 0.0019 0.7145 0.5293 0.168 Uiso 1 1 calc R U
H33B H -0.1410 0.6777 0.4323 0.168 Uiso 1 1 calc R U
H33C H -0.0326 0.7075 0.3747 0.168 Uiso 1 1 calc R U
C34 C 0.0193(7) 0.5666(3) 0.3396(6) 0.1020(18) Uani 1 1 d . .
H34A H 0.0245 0.5891 0.2653 0.153 Uiso 1 1 calc R U
H34B H -0.0827 0.5527 0.3147 0.153 Uiso 1 1 calc R U
H34C H 0.0861 0.5320 0.3604 0.153 Uiso 1 1 calc R U

loop_
_atom_site_aniso_label
_atom_site_aniso_U_11
_atom_site_aniso_U_22
_atom_site_aniso_U_33
_atom_site_aniso_U_23
_atom_site_aniso_U_13
_atom_site_aniso_U_12
Si1 0.0534(6) 0.0687(7) 0.0630(6) 0.0126(6) 0.0261(5) -0.0065(5)
O1 0.115(3) 0.166(4) 0.083(3) 0.067(3) 0.029(2) -0.019(3)
O2 0.106(3) 0.207(5) 0.064(2) -0.007(3) 0.057(2) 0.000(3)
O3 0.070(2) 0.103(3) 0.109(3) -0.045(2) 0.006(2) -0.001(2)
O4 0.0495(16) 0.0731(18) 0.0597(15) -0.0011(13) 0.0148(13) 0.0061(13)
O5 0.0685(17) 0.0455(14) 0.0714(17) 0.0074(12) 0.0380(14) -0.0007(13)
O6 0.0702(17) 0.0646(17) 0.0475(14) -0.0059(12) 0.0205(13) 0.0136(13)
O7 0.0717(17) 0.0615(16) 0.0443(13) 0.0109(12) 0.0302(13) 0.0187(13)
O8 0.0476(14) 0.0545(14) 0.0484(13) 0.0049(11) 0.0199(11) 0.0013(11)
C1 0.069(3) 0.130(5) 0.045(2) 0.023(3) 0.017(2) -0.004(3)
C2 0.091(4) 0.159(6) 0.072(3) -0.038(4) 0.032(3) 0.022(4)
C3 0.068(3) 0.079(3) 0.043(2) -0.0155(19) 0.0128(19) 0.004(2)
C4 0.051(2) 0.066(2) 0.0401(18) 0.0079(17) 0.0179(16) 0.0061(18)
C5 0.053(2) 0.098(4) 0.068(3) -0.018(3) 0.012(2) 0.000(2)
C6 0.085(4) 0.199(8) 0.060(3) -0.001(4) -0.002(3) -0.004(5)
C7 0.086(4) 0.137(6) 0.128(5) -0.037(4) 0.051(4) -0.034(4)
C8 0.050(2) 0.0468(19) 0.0443(18) 0.0063(15) 0.0205(16) 0.0013(15)
C9 0.061(2) 0.051(2) 0.062(2) 0.0008(18) 0.0242(19) 0.0090(18)
C10 0.0424(19) 0.060(2) 0.0470(19) -0.0010(16) 0.0167(16) 0.0040(16)
C11 0.052(2) 0.0501(19) 0.0398(17) -0.0004(15) 0.0184(16) -0.0050(16)
C12 0.055(2) 0.060(2) 0.0427(18) -0.0010(16) 0.0226(17) 0.0021(18)
C13 0.071(3) 0.114(4) 0.055(2) 0.007(2) 0.030(2) -0.022(3)
C14 0.066(3) 0.097(3) 0.051(2) 0.007(2) 0.0178(19) -0.007(2)
C15 0.092(3) 0.081(3) 0.089(3) 0.015(3) 0.054(3) -0.004(3)
C16 0.057(3) 0.114(5) 0.156(6) 0.055(4) 0.042(3) 0.011(3)
C17 0.097(4) 0.133(5) 0.079(3) -0.020(3) 0.037(3) -0.054(4)
Si2 0.0557(7) 0.0691(7) 0.0751(7) 0.0046(6) 0.0284(6) 0.0037(6)
O9 0.132(3) 0.110(3) 0.067(2) 0.031(2) 0.046(2) 0.024(3)
O10 0.119(3) 0.118(3) 0.065(2) -0.001(2) 0.058(2) 0.028(2)
O11 0.070(2) 0.119(3) 0.121(3) -0.053(3) 0.003(2) 0.008(2)
O12 0.0589(17) 0.097(2) 0.0520(15) -0.0027(15) 0.0126(13) 0.0289(16)
O13 0.0790(19) 0.0487(14) 0.0628(15) 0.0065(12) 0.0420(15) 0.0133(13)
O14 0.127(3) 0.0614(18) 0.0609(18) -0.0048(14) 0.0509(19) 0.0101(18)
O15 0.0853(19) 0.0645(16) 0.0415(14) 0.0074(12) 0.0248(13) 0.0211(15)
O16 0.0508(14) 0.0545(14) 0.0545(14) 0.0015(11) 0.0188(12) 0.0136(11)
C18 0.086(3) 0.090(3) 0.044(2) 0.012(2) 0.027(2) 0.023(3)
C19 0.100(4) 0.091(4) 0.066(3) -0.013(3) 0.038(3) 0.022(3)
C20 0.066(3) 0.076(3) 0.045(2) -0.0146(19) 0.0145(19) 0.008(2)
C21 0.057(2) 0.068(2) 0.0411(19) 0.0035(17) 0.0182(17) 0.0205(19)
C22 0.060(3) 0.121(4) 0.055(2) -0.010(3) 0.006(2) 0.013(3)
C23 0.110(5) 0.208(8) 0.056(3) -0.001(4) 0.006(3) -0.022(5)
C24 0.102(5) 0.174(7) 0.111(5) -0.016(5) 0.054(4) -0.013(5)
C25 0.055(2) 0.0476(19) 0.0448(18) 0.0028(16) 0.0225(16) 0.0126(17)
C26 0.095(3) 0.063(3) 0.067(3) 0.014(2) 0.045(2) 0.037(2)
C27 0.063(2) 0.072(3) 0.055(2) 0.008(2) 0.0299(19) 0.022(2)
C28 0.054(2) 0.058(2) 0.0404(18) -0.0030(16) 0.0189(16) 0.0035(17)
C29 0.074(3) 0.060(2) 0.046(2) -0.0036(17) 0.0273(19) -0.003(2)
C30 0.112(4) 0.127(5) 0.071(3) -0.009(3) 0.052(3) -0.039(4)
C31 0.098(4) 0.140(6) 0.051(2) -0.011(3) 0.022(3) -0.031(4)
C32 0.088(4) 0.100(4) 0.110(4) 0.007(3) 0.062(3) 0.003(3)
C33 0.065(3) 0.097(4) 0.167(6) 0.024(4) 0.042(4) 0.022(3)
C34 0.088(4) 0.129(5) 0.087(3) -0.021(4) 0.034(3) -0.034(4)

loop_
_atom_type_symbol
_atom_type_description
_atom_type_scat_dispersion_real
_atom_type_scat_dispersion_imag
_atom_type_scat_source
C C 0.0033 0.0016 'International Tables Vol C Tables 4.2.6.8 and 6.1.1.4'
H H 0.0000 0.0000 'International Tables Vol C Tables 4.2.6.8 and 6.1.1.4'
O O 0.0106 0.0060 'International Tables Vol C Tables 4.2.6.8 and 6.1.1.4'
Si Si 0.0817 0.0704 'International Tables Vol C Tables 4.2.6.8 and 6.1.1.4'

loop_
_geom_angle_atom_site_label_1
_geom_angle_atom_site_label_2
_geom_angle_atom_site_label_3
_geom_angle
O8 Si1 C17 112.8(2)
O8 Si1 C15 110.5(2)
C17 Si1 C15 110.2(3)
O8 Si1 C16 102.5(2)
C17 Si1 C16 111.9(3)
C15 Si1 C16 108.7(3)
C1 O2 C2 111.4(4)
C5 O3 C3 111.8(4)
C4 O4 C5 108.1(3)
C8 O5 C9 110.1(3)
C12 O6 C10 106.7(3)
C11 O7 C12 106.8(3)
C8 O8 Si1 128.8(2)
O1 C1 O2 122.7(5)
O1 C1 C4 127.8(6)
O2 C1 C4 109.5(5)
O2 C2 C3 106.9(5)
O2 C2 H2A 110.3
C3 C2 H2A 110.3
O2 C2 H2B 110.3
C3 C2 H2B 110.3
H2A C2 H2B 108.6
O3 C3 C2 112.2(4)
O3 C3 C4 103.7(4)
C2 C3 C4 104.1(5)
O3 C3 H3 112.1
C2 C3 H3 112.1
C4 C3 H3 112.1
O4 C4 C3 105.1(3)
O4 C4 C1 111.3(3)
C3 C4 C1 103.5(4)
O4 C4 C8 109.4(3)
C3 C4 C8 114.6(3)
C1 C4 C8 112.6(3)
O3 C5 O4 105.8(3)
O3 C5 C7 111.1(5)
O4 C5 C7 107.5(4)
O3 C5 C6 109.4(5)
O4 C5 C6 110.6(5)
C7 C5 C6 112.3(5)
C5 C6 H6A 109.5
C5 C6 H6B 109.5
H6A C6 H6B 109.5
C5 C6 H6C 109.5
H6A C6 H6C 109.5
H6B C6 H6C 109.5
C5 C7 H7A 109.5
C5 C7 H7B 109.5
H7A C7 H7B 109.5
C5 C7 H7C 109.5
H7A C7 H7C 109.5
H7B C7 H7C 109.5
O8 C8 O5 109.1(3)
O8 C8 C4 105.8(3)
O5 C8 C4 112.0(3)
O8 C8 C11 114.1(3)
O5 C8 C11 105.7(3)
C4 C8 C11 110.2(3)
O5 C9 C10 106.1(3)
O5 C9 H9A 110.5
C10 C9 H9A 110.5
O5 C9 H9B 110.5
C10 C9 H9B 110.5
H9A C9 H9B 108.7
O6 C10 C9 111.8(3)
O6 C10 C11 103.4(3)
C9 C10 C11 105.8(3)
O6 C10 H10 111.8
C9 C10 H10 111.8
C11 C10 H10 111.8
O7 C11 C10 104.9(3)
O7 C11 C8 111.3(3)
C10 C11 C8 104.7(3)
O7 C11 H11 111.8
C10 C11 H11 111.8
C8 C11 H11 111.8
O7 C12 O6 103.0(3)
O7 C12 C13 111.3(3)
O6 C12 C13 112.4(3)
O7 C12 C14 108.8(3)
O6 C12 C14 109.3(3)
C13 C12 C14 111.6(3)
C12 C13 H13A 109.5
C12 C13 H13B 109.5
H13A C13 H13B 109.5
C12 C13 H13C 109.5
H13A C13 H13C 109.5
H13B C13 H13C 109.5
C12 C14 H14A 109.5
C12 C14 H14B 109.5
H14A C14 H14B 109.5
C12 C14 H14C 109.5
H14A C14 H14C 109.5
H14B C14 H14C 109.5
Si1 C15 H15A 109.5
Si1 C15 H15B 109.5
H15A C15 H15B 109.5
Si1 C15 H15C 109.5
H15A C15 H15C 109.5
H15B C15 H15C 109.5
Si1 C16 H16A 109.5
Si1 C16 H16B 109.5
H16A C16 H16B 109.5
Si1 C16 H16C 109.5
H16A C16 H16C 109.5
H16B C16 H16C 109.5
Si1 C17 H17A 109.5
Si1 C17 H17B 109.5
H17A C17 H17B 109.5
Si1 C17 H17C 109.5
H17A C17 H17C 109.5
H17B C17 H17C 109.5
O16 Si2 C34 113.0(2)
O16 Si2 C32 111.4(2)
C34 Si2 C32 109.0(3)
O16 Si2 C33 100.9(2)
C34 Si2 C33 111.5(3)
C32 Si2 C33 110.9(3)
C18 O10 C19 111.6(3)
C22 O11 C20 111.3(4)
C21 O12 C22 107.7(3)
C25 O13 C26 109.5(3)
C29 O14 C27 106.9(3)
C28 O15 C29 107.5(3)
C25 O16 Si2 129.9(2)
O9 C18 O10 122.5(4)
O9 C18 C21 127.2(4)
O10 C18 C21 110.3(4)
O10 C19 C20 106.2(4)
O10 C19 H19A 110.5
C20 C19 H19A 110.5
O10 C19 H19B 110.5
C20 C19 H19B 110.5
H19A C19 H19B 108.7
O11 C20 C19 111.3(4)
O11 C20 C21 104.0(4)
C19 C20 C21 104.5(4)
O11 C20 H20 112.2
C19 C20 H20 112.2
C21 C20 H20 112.2
O12 C21 C20 105.2(4)
O12 C21 C18 111.5(3)
C20 C21 C18 102.7(3)
O12 C21 C25 111.1(3)
C20 C21 C25 113.8(3)
C18 C21 C25 112.1(4)
O11 C22 O12 106.9(4)
O11 C22 C24 109.7(6)
O12 C22 C24 109.1(5)
O11 C22 C23 109.9(5)
O12 C22 C23 108.7(5)
C24 C22 C23 112.4(5)
C22 C23 H23A 109.5
C22 C23 H23B 109.5
H23A C23 H23B 109.5
C22 C23 H23C 109.5
H23A C23 H23C 109.5
H23B C23 H23C 109.5
C22 C24 H24A 109.5
C22 C24 H24B 109.5
H24A C24 H24B 109.5
C22 C24 H24C 109.5
H24A C24 H24C 109.5
H24B C24 H24C 109.5
O16 C25 O13 108.7(3)
O16 C25 C21 105.8(3)
O13 C25 C21 112.7(3)
O16 C25 C28 114.0(3)
O13 C25 C28 105.1(3)
C21 C25 C28 110.7(3)
O13 C26 C27 106.1(3)
O13 C26 H26A 110.5
C27 C26 H26A 110.5
O13 C26 H26B 110.5
C27 C26 H26B 110.5
H26A C26 H26B 108.7
O14 C27 C26 111.5(4)
O14 C27 C28 104.1(3)
C26 C27 C28 105.5(3)
O14 C27 H27 111.8
C26 C27 H27 111.8
C28 C27 H27 111.8
O15 C28 C27 103.5(3)
O15 C28 C25 110.6(3)
C27 C28 C25 104.4(3)
O15 C28 H28 112.6
C27 C28 H28 112.6
C25 C28 H28 112.6
O14 C29 O15 102.7(3)
O14 C29 C30 112.2(4)
O15 C29 C30 112.6(4)
O14 C29 C31 109.0(4)
O15 C29 C31 109.0(4)
C30 C29 C31 111.1(4)
C29 C30 H30A 109.5
C29 C30 H30B 109.5
H30A C30 H30B 109.5
C29 C30 H30C 109.5
H30A C30 H30C 109.5
H30B C30 H30C 109.5
C29 C31 H31A 109.5
C29 C31 H31B 109.5
H31A C31 H31B 109.5
C29 C31 H31C 109.5
H31A C31 H31C 109.5
H31B C31 H31C 109.5
Si2 C32 H32A 109.5
Si2 C32 H32B 109.5
H32A C32 H32B 109.5
Si2 C32 H32C 109.5
H32A C32 H32C 109.5
H32B C32 H32C 109.5
Si2 C33 H33A 109.5
Si2 C33 H33B 109.5
H33A C33 H33B 109.5
Si2 C33 H33C 109.5
H33A C33 H33C 109.5
H33B C33 H33C 109.5
Si2 C34 H34A 109.5
Si2 C34 H34B 109.5
H34A C34 H34B 109.5
Si2 C34 H34C 109.5
H34A C34 H34C 109.5
H34B C34 H34C 109.5

loop_
_geom_bond_atom_site_label_1
_geom_bond_atom_site_label_2
_geom_bond_distance
Si1 O8 1.670(3)
Si1 C17 1.849(6)
Si1 C15 1.850(4)
Si1 C16 1.851(6)
O1 C1 1.193(7)
O2 C1 1.342(8)
O2 C2 1.441(9)
O3 C5 1.411(6)
O3 C3 1.416(5)
O4 C4 1.421(5)
O4 C5 1.440(5)
O5 C8 1.412(4)
O5 C9 1.438(5)
O6 C12 1.425(5)
O6 C10 1.430(4)
O7 C11 1.410(4)
O7 C12 1.424(4)
O8 C8 1.385(4)
C1 C4 1.520(6)
C2 C3 1.497(7)
C2 H2A 0.9700
C2 H2B 0.9700
C3 C4 1.519(6)
C3 H3 0.9800
C4 C8 1.539(5)
C5 C7 1.498(8)
C5 C6 1.514(8)
C6 H6A 0.9600
C6 H6B 0.9600
C6 H6C 0.9600
C7 H7A 0.9600
C7 H7B 0.9600
C7 H7C 0.9600
C8 C11 1.545(5)
C9 C10 1.503(6)
C9 H9A 0.9700
C9 H9B 0.9700
C10 C11 1.534(5)
C10 H10 0.9800
C11 H11 0.9800
C12 C13 1.502(6)
C12 C14 1.504(6)
C13 H13A 0.9600
C13 H13B 0.9600
C13 H13C 0.9600
C14 H14A 0.9600
C14 H14B 0.9600
C14 H14C 0.9600
C15 H15A 0.9600
C15 H15B 0.9600
C15 H15C 0.9600
C16 H16A 0.9600
C16 H16B 0.9600
C16 H16C 0.9600
C17 H17A 0.9600
C17 H17B 0.9600
C17 H17C 0.9600
Si2 O16 1.663(3)
Si2 C34 1.844(6)
Si2 C32 1.850(5)
Si2 C33 1.853(6)
O9 C18 1.198(6)
O10 C18 1.329(6)
O10 C19 1.446(7)
O11 C22 1.399(6)
O11 C20 1.413(6)
O12 C21 1.419(5)
O12 C22 1.446(6)
O13 C25 1.411(5)
O13 C26 1.428(5)
O14 C29 1.411(5)
O14 C27 1.420(5)
O15 C28 1.412(4)
O15 C29 1.413(5)
O16 C25 1.385(4)
C18 C21 1.530(6)
C19 C20 1.508(6)
C19 H19A 0.9700
C19 H19B 0.9700
C20 C21 1.519(6)
C20 H20 0.9800
C21 C25 1.537(5)
C22 C24 1.505(8)
C22 C23 1.527(7)
C23 H23A 0.9600
C23 H23B 0.9600
C23 H23C 0.9600
C24 H24A 0.9600
C24 H24B 0.9600
C24 H24C 0.9600
C25 C28 1.550(5)
C26 C27 1.499(6)
C26 H26A 0.9700
C26 H26B 0.9700
C27 C28 1.531(5)
C27 H27 0.9800
C28 H28 0.9800
C29 C30 1.502(6)
C29 C31 1.508(6)
C30 H30A 0.9600
C30 H30B 0.9600
C30 H30C 0.9600
C31 H31A 0.9600
C31 H31B 0.9600
C31 H31C 0.9600
C32 H32A 0.9600
C32 H32B 0.9600
C32 H32C 0.9600
C33 H33A 0.9600
C33 H33B 0.9600
C33 H33C 0.9600
C34 H34A 0.9600
C34 H34B 0.9600
C34 H34C 0.9600

loop_
_geom_torsion_atom_site_label_1
_geom_torsion_atom_site_label_2
_geom_torsion_atom_site_label_3
_geom_torsion_atom_site_label_4
_geom_torsion
C17 Si1 O8 C8 -52.4(4)
C15 Si1 O8 C8 71.4(3)
C16 Si1 O8 C8 -172.9(3)
C2 O2 C1 O1 175.3(5)
C2 O2 C1 C4 -2.8(6)
C1 O2 C2 C3 -11.1(6)
C5 O3 C3 C2 120.7(5)
C5 O3 C3 C4 9.1(5)
O2 C2 C3 O3 -91.5(5)
O2 C2 C3 C4 19.9(5)
C5 O4 C4 C3 24.2(4)
C5 O4 C4 C1 -87.2(5)
C5 O4 C4 C8 147.7(3)
O3 C3 C4 O4 -20.1(4)
C2 C3 C4 O4 -137.6(4)
O3 C3 C4 C1 96.7(4)
C2 C3 C4 C1 -20.8(4)
O3 C3 C4 C8 -140.3(4)
C2 C3 C4 C8 102.2(4)
O1 C1 C4 O4 -50.4(7)
O2 C1 C4 O4 127.6(4)
O1 C1 C4 C3 -162.7(5)
O2 C1 C4 C3 15.2(5)
O1 C1 C4 C8 72.9(6)
O2 C1 C4 C8 -109.1(4)
C3 O3 C5 O4 5.4(6)
C3 O3 C5 C7 121.8(5)
C3 O3 C5 C6 -113.7(5)
C4 O4 C5 O3 -18.9(5)
C4 O4 C5 C7 -137.6(4)
C4 O4 C5 C6 99.5(5)
Si1 O8 C8 O5 -2.5(4)
Si1 O8 C8 C4 -123.3(3)
Si1 O8 C8 C11 115.5(3)
C9 O5 C8 O8 150.3(3)
C9 O5 C8 C4 -92.8(3)
C9 O5 C8 C11 27.2(4)
O4 C4 C8 O8 -172.4(3)
C3 C4 C8 O8 -54.7(4)
C1 C4 C8 O8 63.3(4)
O4 C4 C8 O5 68.8(4)
C3 C4 C8 O5 -173.5(3)
C1 C4 C8 O5 -55.5(5)
O4 C4 C8 C11 -48.6(4)
C3 C4 C8 C11 69.1(4)
C1 C4 C8 C11 -172.9(4)
C8 O5 C9 C10 -27.8(4)
C12 O6 C10 C9 136.9(3)
C12 O6 C10 C11 23.5(4)
O5 C9 C10 O6 -95.6(3)
O5 C9 C10 C11 16.3(4)
C12 O7 C11 C10 -22.9(4)
C12 O7 C11 C8 -135.6(3)
O6 C10 C11 O7 -0.4(4)
C9 C10 C11 O7 -118.0(3)
O6 C10 C11 C8 117.0(3)
C9 C10 C11 C8 -0.7(4)
O8 C8 C11 O7 -22.6(4)
O5 C8 C11 O7 97.4(3)
C4 C8 C11 O7 -141.4(3)
O8 C8 C11 C10 -135.4(3)
O5 C8 C11 C10 -15.5(4)
C4 C8 C11 C10 105.7(3)
C11 O7 C12 O6 37.7(4)
C11 O7 C12 C13 -83.0(4)
C11 O7 C12 C14 153.6(3)
C10 O6 C12 O7 -38.0(4)
C10 O6 C12 C13 82.0(4)
C10 O6 C12 C14 -153.5(3)
C34 Si2 O16 C25 -59.0(4)
C32 Si2 O16 C25 64.1(4)
C33 Si2 O16 C25 -178.2(4)
C19 O10 C18 O9 176.2(5)
C19 O10 C18 C21 -2.2(5)
C18 O10 C19 C20 -11.7(5)
C22 O11 C20 C19 124.1(5)
C22 O11 C20 C21 12.1(5)
O10 C19 C20 O11 -91.2(5)
O10 C19 C20 C21 20.3(5)
C22 O12 C21 C20 22.0(4)
C22 O12 C21 C18 -88.6(4)
C22 O12 C21 C25 145.5(4)
O11 C20 C21 O12 -20.8(4)
C19 C20 C21 O12 -137.6(3)
O11 C20 C21 C18 96.0(4)
C19 C20 C21 C18 -20.8(4)
O11 C20 C21 C25 -142.6(4)
C19 C20 C21 C25 100.6(4)
O9 C18 C21 O12 -51.3(7)
O10 C18 C21 O12 127.1(4)
O9 C18 C21 C20 -163.5(5)
O10 C18 C21 C20 14.9(5)
O9 C18 C21 C25 74.0(6)
O10 C18 C21 C25 -107.6(4)
C20 O11 C22 O12 1.0(6)
C20 O11 C22 C24 119.2(5)
C20 O11 C22 C23 -116.7(5)
C21 O12 C22 O11 -15.0(5)
C21 O12 C22 C24 -133.5(5)
C21 O12 C22 C23 103.6(5)
Si2 O16 C25 O13 -1.0(4)
Si2 O16 C25 C21 -122.3(3)
Si2 O16 C25 C28 115.8(3)
C26 O13 C25 O16 152.6(3)
C26 O13 C25 C21 -90.4(4)
C26 O13 C25 C28 30.2(4)
O12 C21 C25 O16 -167.4(3)
C20 C21 C25 O16 -48.9(4)
C18 C21 C25 O16 67.1(4)
O12 C21 C25 O13 73.9(4)
C20 C21 C25 O13 -167.6(3)
C18 C21 C25 O13 -51.6(4)
O12 C21 C25 C28 -43.5(4)
C20 C21 C25 C28 75.0(4)
C18 C21 C25 C28 -169.0(3)
C25 O13 C26 C27 -31.4(4)
C29 O14 C27 C26 136.2(4)
C29 O14 C27 C28 22.9(4)
O13 C26 C27 O14 -93.7(4)
O13 C26 C27 C28 18.7(5)
C29 O15 C28 C27 -23.9(4)
C29 O15 C28 C25 -135.2(3)
O14 C27 C28 O15 0.5(4)
C26 C27 C28 O15 -116.9(4)
O14 C27 C28 C25 116.4(3)
C26 C27 C28 C25 -1.1(4)
O16 C25 C28 O15 -25.3(4)
O13 C25 C28 O15 93.7(3)
C21 C25 C28 O15 -144.3(3)
O16 C25 C28 C27 -135.9(3)
O13 C25 C28 C27 -17.0(4)
C21 C25 C28 C27 105.0(3)
C27 O14 C29 O15 -37.8(4)
C27 O14 C29 C30 83.3(4)
C27 O14 C29 C31 -153.3(4)
C28 O15 C29 O14 38.5(4)
C28 O15 C29 C30 -82.3(4)
C28 O15 C29 C31 154.0(4)
